data_4080986
loop_
_publ_author_name
'Guo, Shuai'
'Sivaram, Haresh'
'Yuan, Dan'
'Huynh, Han Vinh'

_publ_section_title
;
 Gold and Palladium Hetero-Bis-NHC Complexes: Characterizations,
 Correlations, and Ligand Redistributions
;
_journal_issue 13
_journal_name_full Organometallics
_journal_page_first 3685
_journal_paper_doi 10.1021/om400313r
_journal_volume 32
_journal_year 2013
_chemical_formula_sum 'C33 H49 Au2 B2 Cl8 F8 N7'
_chemical_formula_weight 1394.94
_chemical_name_systematic
; 
 ? 
;
_space_group_IT_number 56
_symmetry_cell_setting orthorhombic
_symmetry_space_group_name_Hall '-P 2ab 2ac'
_symmetry_space_group_name_H-M 'P c c n'
_atom_sites_solution_hydrogens geom
_atom_sites_solution_primary direct
_atom_sites_solution_secondary difmap
_audit_creation_method SHELXL-97
_cell_angle_alpha 90.00
_cell_angle_beta 90.00
_cell_angle_gamma 90.00
_cell_formula_units_Z 8
_cell_length_a 20.517(2)
_cell_length_b 23.027(2)
_cell_length_c 20.4338(19)
_cell_measurement_reflns_used 1024
_cell_measurement_temperature 100(2)
_cell_measurement_theta_max 20.27
_cell_measurement_theta_min 2.39
_cell_volume 9653.8(15)
_computing_cell_refinement 'Bruker SMART'
_computing_data_collection 'Bruker SMART'
_computing_data_reduction 'Bruker SAINT'
_computing_molecular_graphics 'Bruker SHELXTL'
_computing_publication_material 'Bruker SHELXTL'
_computing_structure_refinement 'SHELXL-97 (Sheldrick, 1997)'
_computing_structure_solution 'SHELXS-97 (Sheldrick, 1990)'
_diffrn_ambient_temperature 100(2)
_diffrn_measured_fraction_theta_full 0.998
_diffrn_measured_fraction_theta_max 0.998
_diffrn_measurement_device_type 'CCD area detector'
_diffrn_measurement_method 'phi and omega scans'
_diffrn_radiation_monochromator graphite
_diffrn_radiation_source 'fine-focus sealed tube'
_diffrn_radiation_type MoK\a
_diffrn_radiation_wavelength 0.71073
_diffrn_reflns_av_R_equivalents 0.1108
_diffrn_reflns_av_sigmaI/netI 0.0757
_diffrn_reflns_limit_h_max 26
_diffrn_reflns_limit_h_min -19
_diffrn_reflns_limit_k_max 29
_diffrn_reflns_limit_k_min -29
_diffrn_reflns_limit_l_max 26
_diffrn_reflns_limit_l_min -26
_diffrn_reflns_number 66801
_diffrn_reflns_theta_full 27.50
_diffrn_reflns_theta_max 27.50
_diffrn_reflns_theta_min 1.66
_exptl_absorpt_coefficient_mu 6.579
_exptl_absorpt_correction_T_max 0.4191
_exptl_absorpt_correction_T_min 0.3529
_exptl_absorpt_correction_type multi-scan
_exptl_absorpt_process_details 'Sadabs, (Sheldrick 2001)'
_exptl_crystal_colour PALE_YELLOW
_exptl_crystal_density_diffrn 1.919
_exptl_crystal_density_meas ?
_exptl_crystal_density_method 'not measured'
_exptl_crystal_description BLOCK
_exptl_crystal_F_000 5376
_exptl_crystal_size_max 0.20
_exptl_crystal_size_mid 0.18
_exptl_crystal_size_min 0.16
_refine_diff_density_max 1.990
_refine_diff_density_min -1.172
_refine_diff_density_rms 0.202
_refine_ls_extinction_method none
_refine_ls_goodness_of_fit_ref 1.029
_refine_ls_hydrogen_treatment constr
_refine_ls_matrix_type full
_refine_ls_number_parameters 582
_refine_ls_number_reflns 11072
_refine_ls_number_restraints 78
_refine_ls_restrained_S_all 1.026
_refine_ls_R_factor_all 0.0878
_refine_ls_R_factor_gt 0.0523
_refine_ls_shift/su_max 0.002
_refine_ls_shift/su_mean 0.000
_refine_ls_structure_factor_coef Fsqd
_refine_ls_weighting_details 'calc w=1/[\s^2^(Fo^2^)+(0.0501P)^2^+21.3356P] where P=(Fo^2^+2Fc^2^)/3'
_refine_ls_weighting_scheme calc
_refine_ls_wR_factor_gt 0.1093
_refine_ls_wR_factor_ref 0.1208
_reflns_number_gt 7667
_reflns_number_total 11072
_reflns_threshold_expression >2sigma(I)
_cod_data_source_file om400313r_si_001.cif
_cod_data_source_block b410a
_cod_depositor_comments
;
The following automatic conversions were performed:

'_symmetry_cell_setting' value 'Orthorhombic' changed to
'orthorhombic' according to
/home/saulius/struct/CIF-dictionaries/cif_core.dic dictionary named
'cif_core.dic' version 2.4.2 from
2011-04-26.

'_exptl_absorpt_correction_type' value 'Multi-scan'
changed to 'multi-scan' according to
/home/saulius/struct/CIF-dictionaries/cif_core.dic dictionary named
'cif_core.dic' version 2.4.2 from 2011-04-26.

Automatic conversion script
Id: cif_fix_values 1891 2012-01-12 08:04:46Z andrius 

The following automatic conversions were performed:

'_exptl_crystal_density_meas' value 'Not Measured' was changed to '?'
- the value is perceived as not measured.

Automatic conversion script
Id: cif_fix_values 3008 2015-01-20 13:52:24Z robertas 
;
_cod_original_cell_volume 9654.1(16)
_cod_original_sg_symbol_H-M Pccn
_cod_database_code 4080986

loop_
_symmetry_equiv_pos_as_xyz
'x, y, z'
'-x+1/2, -y+1/2, z'
'-x, y+1/2, -z+1/2'
'x+1/2, -y, -z+1/2'
'-x, -y, -z'
'x-1/2, y-1/2, -z'
'x, -y-1/2, z-1/2'
'-x-1/2, y, z-1/2'

loop_
_atom_site_label
_atom_site_type_symbol
_atom_site_fract_x
_atom_site_fract_y
_atom_site_fract_z
_atom_site_U_iso_or_equiv
_atom_site_adp_type
_atom_site_occupancy
_atom_site_symmetry_multiplicity
_atom_site_calc_flag
_atom_site_refinement_flags
_atom_site_disorder_assembly
_atom_site_disorder_group
Au1 Au 0.794110(14) 0.572784(13) 0.697965(14) 0.02089(8) Uani 1 1 d . . .
Au2 Au 0.512733(15) 0.657049(15) 0.725902(16) 0.02842(9) Uani 1 1 d . . .
N1 N 0.9172(3) 0.5766(3) 0.7769(3) 0.0248(15) Uani 1 1 d . . .
N2 N 0.9387(3) 0.5582(3) 0.6747(3) 0.0257(15) Uani 1 1 d . . .
N3 N 0.6519(3) 0.6063(3) 0.7222(3) 0.0272(16) Uani 1 1 d . . .
N4 N 0.6618(3) 0.5640(3) 0.6300(3) 0.0252(15) Uani 1 1 d . . .
N5 N 0.5978(3) 0.5823(3) 0.6372(3) 0.0233(15) Uani 1 1 d . . .
N6 N 0.4224(4) 0.7241(4) 0.8164(4) 0.041(2) Uani 1 1 d D . .
N7 N 0.3979(3) 0.7366(3) 0.7129(3) 0.0276(16) Uani 1 1 d . . .
Cl1 Cl 0.80024(11) 0.67156(9) 0.70304(11) 0.0353(5) Uani 1 1 d . . .
Cl2 Cl 0.78992(10) 0.47431(9) 0.68869(10) 0.0309(5) Uani 1 1 d . . .
Cl3 Cl 0.57506(11) 0.73874(10) 0.71633(12) 0.0392(5) Uani 1 1 d . . .
Cl4 Cl 0.44655(10) 0.57810(10) 0.73743(12) 0.0379(5) Uani 1 1 d . . .
C1 C 0.8909(4) 0.5679(3) 0.7178(4) 0.0221(17) Uani 1 1 d . . .
C2 C 0.9852(4) 0.5703(4) 0.7721(4) 0.0253(17) Uani 1 1 d . . .
C3 C 1.0342(4) 0.5744(4) 0.8197(4) 0.035(2) Uani 1 1 d . . .
H3 H 1.0248 0.5844 0.8638 0.042 Uiso 1 1 calc R . .
C4 C 1.0974(4) 0.5630(4) 0.7986(5) 0.040(2) Uani 1 1 d . . .
H4 H 1.1322 0.5649 0.8292 0.047 Uiso 1 1 calc R . .
C5 C 1.1107(4) 0.5489(4) 0.7344(5) 0.041(2) Uani 1 1 d . . .
H5 H 1.1545 0.5408 0.7223 0.049 Uiso 1 1 calc R . .
C6 C 1.0627(4) 0.5462(4) 0.6869(4) 0.034(2) Uani 1 1 d . . .
H6 H 1.0725 0.5372 0.6427 0.041 Uiso 1 1 calc R . .
C7 C 0.9986(4) 0.5575(4) 0.7075(4) 0.0242(18) Uani 1 1 d . . .
C8 C 0.8796(4) 0.5878(4) 0.8388(4) 0.0259(18) Uani 1 1 d . . .
H8 H 0.8323 0.5852 0.8275 0.031 Uiso 1 1 calc R . .
C9 C 0.8933(4) 0.5405(4) 0.8892(4) 0.032(2) Uani 1 1 d . . .
H9A H 0.9368 0.5463 0.9079 0.048 Uiso 1 1 calc R . .
H9B H 0.8913 0.5024 0.8680 0.048 Uiso 1 1 calc R . .
H9C H 0.8606 0.5424 0.9241 0.048 Uiso 1 1 calc R . .
C10 C 0.8914(5) 0.6478(4) 0.8642(5) 0.040(2) Uani 1 1 d . . .
H10A H 0.9367 0.6513 0.8788 0.059 Uiso 1 1 calc R . .
H10B H 0.8621 0.6555 0.9011 0.059 Uiso 1 1 calc R . .
H10C H 0.8830 0.6761 0.8293 0.059 Uiso 1 1 calc R . .
C11 C 0.9284(4) 0.5485(4) 0.6030(4) 0.0278(19) Uani 1 1 d . . .
H11 H 0.8805 0.5520 0.5950 0.033 Uiso 1 1 calc R . .
C12 C 0.9613(4) 0.5973(4) 0.5644(4) 0.034(2) Uani 1 1 d . . .
H12A H 0.9464 0.6350 0.5810 0.051 Uiso 1 1 calc R . .
H12B H 0.9499 0.5939 0.5180 0.051 Uiso 1 1 calc R . .
H12C H 1.0087 0.5944 0.5694 0.051 Uiso 1 1 calc R . .
C13 C 0.9475(5) 0.4880(4) 0.5831(5) 0.042(2) Uani 1 1 d . . .
H13A H 0.9951 0.4849 0.5822 0.063 Uiso 1 1 calc R . .
H13B H 0.9300 0.4797 0.5395 0.063 Uiso 1 1 calc R . .
H13C H 0.9297 0.4601 0.6146 0.063 Uiso 1 1 calc R . .
C14 C 0.6954(3) 0.5792(3) 0.6824(4) 0.0216(17) Uani 1 1 d . . .
C15 C 0.5912(4) 0.6092(4) 0.6935(4) 0.0279(18) Uani 1 1 d . . .
C16 C 0.6654(5) 0.6271(5) 0.7896(4) 0.042(2) Uani 1 1 d . . .
H16A H 0.7007 0.6041 0.8087 0.063 Uiso 1 1 calc R . .
H16B H 0.6260 0.6230 0.8164 0.063 Uiso 1 1 calc R . .
H16C H 0.6783 0.6681 0.7881 0.063 Uiso 1 1 calc R . .
C17 C 0.6841(4) 0.5350(4) 0.5695(4) 0.0292(19) Uani 1 1 d . . .
H17A H 0.7296 0.5229 0.5746 0.044 Uiso 1 1 calc R . .
H17B H 0.6806 0.5620 0.5326 0.044 Uiso 1 1 calc R . .
H17C H 0.6569 0.5008 0.5611 0.044 Uiso 1 1 calc R . .
C18 C 0.5486(4) 0.5713(4) 0.5859(4) 0.0308(19) Uani 1 1 d . . .
H18A H 0.5466 0.5296 0.5767 0.046 Uiso 1 1 calc R . .
H18B H 0.5608 0.5922 0.5459 0.046 Uiso 1 1 calc R . .
H18C H 0.5059 0.5848 0.6010 0.046 Uiso 1 1 calc R . .
C19 C 0.4383(4) 0.7093(4) 0.7546(5) 0.033(2) Uani 1 1 d . A .
C20 C 0.3696(4) 0.7635(4) 0.8143(4) 0.035(2) Uani 1 1 d . A .
C21 C 0.3363(5) 0.7923(4) 0.8641(5) 0.042(2) Uani 1 1 d . . .
H21 H 0.3475 0.7872 0.9088 0.050 Uiso 1 1 calc R A .
C22 C 0.2860(5) 0.8288(4) 0.8448(5) 0.041(2) Uani 1 1 d . A .
H22 H 0.2624 0.8495 0.8772 0.049 Uiso 1 1 calc R . .
C23 C 0.2696(5) 0.8356(4) 0.7800(5) 0.042(2) Uani 1 1 d . . .
H23 H 0.2332 0.8591 0.7690 0.050 Uiso 1 1 calc R A .
C24 C 0.3053(4) 0.8088(3) 0.7295(5) 0.035(2) Uani 1 1 d . A .
H24 H 0.2956 0.8159 0.6847 0.042 Uiso 1 1 calc R . .
C25 C 0.3554(4) 0.7715(4) 0.7482(4) 0.0286(19) Uani 1 1 d . A .
C29 C 0.4037(4) 0.7340(4) 0.6397(4) 0.033(2) Uani 1 1 d . A .
H29 H 0.4369 0.7036 0.6294 0.040 Uiso 1 1 calc R . .
C30 C 0.4304(5) 0.7911(4) 0.6151(5) 0.047(3) Uani 1 1 d . . .
H30A H 0.3985 0.8220 0.6233 0.071 Uiso 1 1 calc R A .
H30B H 0.4388 0.7883 0.5680 0.071 Uiso 1 1 calc R . .
H30C H 0.4711 0.8001 0.6380 0.071 Uiso 1 1 calc R . .
C31 C 0.3404(4) 0.7149(4) 0.6084(5) 0.043(2) Uani 1 1 d . . .
H31A H 0.3261 0.6782 0.6281 0.065 Uiso 1 1 calc R A .
H31B H 0.3470 0.7095 0.5613 0.065 Uiso 1 1 calc R . .
H31C H 0.3070 0.7447 0.6156 0.065 Uiso 1 1 calc R . .
C26 C 0.4486(6) 0.7119(7) 0.8845(6) 0.033(3) Uani 0.599(13) 1 d PDU A 1
H26 H 0.4470 0.7472 0.9129 0.039 Uiso 0.599(13) 1 calc PR A 1
C27 C 0.5162(6) 0.6866(6) 0.8810(7) 0.034(3) Uani 0.599(13) 1 d PDU A 1
H27A H 0.5146 0.6489 0.8588 0.051 Uiso 0.599(13) 1 calc PR A 1
H27B H 0.5333 0.6814 0.9254 0.051 Uiso 0.599(13) 1 calc PR A 1
H27C H 0.5447 0.7130 0.8566 0.051 Uiso 0.599(13) 1 calc PR A 1
C28 C 0.4014(10) 0.6639(12) 0.9091(11) 0.035(3) Uani 0.599(13) 1 d PDU A 1
H28A H 0.3906 0.6377 0.8729 0.053 Uiso 0.599(13) 1 calc PR A 1
H28B H 0.3614 0.6819 0.9257 0.053 Uiso 0.599(13) 1 calc PR A 1
H28C H 0.4224 0.6418 0.9443 0.053 Uiso 0.599(13) 1 calc PR A 1
C27A C 0.5013(10) 0.7254(10) 0.9032(11) 0.037(3) Uani 0.401(13) 1 d PDU A 2
H27D H 0.5375 0.7329 0.8731 0.055 Uiso 0.401(13) 1 calc PR A 2
H27E H 0.5178 0.7065 0.9429 0.055 Uiso 0.401(13) 1 calc PR A 2
H27F H 0.4804 0.7622 0.9149 0.055 Uiso 0.401(13) 1 calc PR A 2
C26A C 0.4514(9) 0.6856(8) 0.8699(8) 0.034(3) Uani 0.401(13) 1 d PDU A 2
H26A H 0.4728 0.6504 0.8509 0.041 Uiso 0.401(13) 1 calc PR A 2
C28A C 0.4005(14) 0.669(2) 0.9232(15) 0.034(4) Uani 0.401(13) 1 d PDU A 2
H28D H 0.3757 0.7033 0.9360 0.052 Uiso 0.401(13) 1 calc PR A 2
H28E H 0.4231 0.6530 0.9615 0.052 Uiso 0.401(13) 1 calc PR A 2
H28F H 0.3707 0.6394 0.9056 0.052 Uiso 0.401(13) 1 calc PR A 2
B1 B 0.6826(6) 0.5962(6) 0.9540(6) 0.045(3) Uani 1 1 d . . .
F1 F 0.7409(3) 0.5872(3) 0.9240(3) 0.0576(16) Uani 1 1 d . . .
F2 F 0.6906(3) 0.5967(3) 1.0224(3) 0.0640(18) Uani 1 1 d . . .
F3 F 0.6388(3) 0.5540(3) 0.9371(4) 0.083(2) Uani 1 1 d . . .
F4 F 0.6573(3) 0.6503(3) 0.9372(3) 0.068(2) Uani 1 1 d . . .
B2 B 0.5851(5) 0.3935(5) 0.5042(5) 0.035(2) Uani 1 1 d . . .
F5 F 0.6438(2) 0.4008(2) 0.5390(3) 0.0416(13) Uani 1 1 d . . .
F6 F 0.5955(2) 0.3975(2) 0.4382(2) 0.0397(13) Uani 1 1 d . . .
F7 F 0.5582(3) 0.3410(3) 0.5203(3) 0.0590(17) Uani 1 1 d . . .
F8 F 0.5434(3) 0.4385(3) 0.5230(3) 0.0531(16) Uani 1 1 d . . .
C1S C 0.3569(5) 0.2460(4) 0.9478(5) 0.049(3) Uani 1 1 d . . .
H1S1 H 0.3438 0.2766 0.9792 0.059 Uiso 1 1 calc R . .
H1S2 H 0.3564 0.2630 0.9033 0.059 Uiso 1 1 calc R . .
Cl1A Cl 0.43669(13) 0.22108(12) 0.96679(14) 0.0561(7) Uani 1 1 d . . .
Cl2A Cl 0.30144(14) 0.18730(12) 0.95191(16) 0.0621(8) Uani 1 1 d . . .
C2S C 0.7503(5) 0.4437(4) 0.4358(5) 0.045(3) Uani 1 1 d . . .
H2S1 H 0.7673 0.4822 0.4488 0.054 Uiso 1 1 calc R . .
H2S2 H 0.7093 0.4367 0.4601 0.054 Uiso 1 1 calc R . .
Cl3A Cl 0.73431(13) 0.44286(13) 0.34984(13) 0.0535(7) Uani 1 1 d . . .
Cl4A Cl 0.80722(18) 0.39006(18) 0.45597(19) 0.0916(12) Uani 1 1 d . . .

loop_
_atom_site_aniso_label
_atom_site_aniso_U_11
_atom_site_aniso_U_22
_atom_site_aniso_U_33
_atom_site_aniso_U_23
_atom_site_aniso_U_13
_atom_site_aniso_U_12
Au1 0.01526(14) 0.02905(16) 0.01836(15) -0.00055(13) -0.00040(12) -0.00466(13)
Au2 0.01703(15) 0.0405(2) 0.02777(18) 0.00394(15) 0.00138(13) -0.00098(14)
N1 0.019(3) 0.036(4) 0.020(3) -0.003(3) 0.001(3) -0.002(3)
N2 0.020(3) 0.036(4) 0.022(3) 0.003(3) 0.004(3) -0.004(3)
N3 0.021(4) 0.042(4) 0.019(3) -0.002(3) -0.005(3) -0.002(3)
N4 0.016(3) 0.036(4) 0.024(4) 0.001(3) -0.004(3) 0.001(3)
N5 0.017(3) 0.030(4) 0.023(4) -0.002(3) -0.005(3) -0.005(3)
N6 0.024(4) 0.073(6) 0.027(4) 0.014(4) 0.007(3) -0.002(4)
N7 0.032(4) 0.023(4) 0.028(4) 0.003(3) 0.003(3) 0.006(3)
Cl1 0.0310(11) 0.0323(11) 0.0427(13) -0.0034(10) -0.0048(10) -0.0045(9)
Cl2 0.0267(10) 0.0301(11) 0.0358(12) 0.0025(9) -0.0029(9) -0.0048(9)
Cl3 0.0276(11) 0.0446(13) 0.0453(14) -0.0091(11) 0.0063(10) -0.0086(10)
Cl4 0.0238(11) 0.0429(13) 0.0470(14) 0.0116(11) 0.0007(10) -0.0057(9)
C1 0.017(4) 0.025(4) 0.024(4) 0.004(3) 0.007(3) -0.003(3)
C2 0.014(4) 0.039(5) 0.023(4) 0.009(4) 0.002(3) -0.005(4)
C3 0.028(5) 0.042(5) 0.034(5) 0.007(4) -0.003(4) -0.006(4)
C4 0.012(4) 0.066(7) 0.041(5) 0.019(5) -0.007(4) -0.009(4)
C5 0.015(4) 0.059(6) 0.048(6) 0.010(5) 0.005(4) 0.005(4)
C6 0.023(4) 0.056(6) 0.023(5) 0.005(4) 0.012(4) -0.005(4)
C7 0.014(4) 0.032(4) 0.027(4) 0.006(3) -0.002(3) -0.012(3)
C8 0.020(4) 0.040(5) 0.018(4) -0.006(4) -0.003(3) -0.008(4)
C9 0.026(5) 0.048(5) 0.022(4) 0.000(4) 0.010(4) -0.002(4)
C10 0.041(6) 0.043(6) 0.035(5) -0.008(4) 0.000(4) 0.001(4)
C11 0.023(4) 0.047(5) 0.013(4) -0.004(4) 0.000(3) -0.009(4)
C12 0.036(5) 0.038(5) 0.029(5) 0.003(4) 0.004(4) -0.007(4)
C13 0.046(6) 0.039(5) 0.040(6) -0.010(4) 0.003(5) -0.005(5)
C14 0.014(4) 0.024(4) 0.026(4) 0.001(3) 0.004(3) -0.001(3)
C15 0.020(4) 0.037(5) 0.026(5) 0.004(4) 0.000(3) -0.006(4)
C16 0.030(5) 0.072(7) 0.023(5) -0.012(5) 0.001(4) 0.005(5)
C17 0.028(5) 0.037(5) 0.023(4) -0.004(4) -0.004(4) -0.006(4)
C18 0.027(5) 0.039(5) 0.026(4) -0.003(4) -0.001(4) -0.008(4)
C19 0.017(4) 0.039(5) 0.042(5) 0.006(4) 0.004(4) 0.000(4)
C20 0.018(4) 0.054(6) 0.034(5) -0.006(4) 0.001(4) -0.013(4)
C21 0.042(6) 0.046(6) 0.038(6) -0.005(5) 0.002(5) -0.014(5)
C22 0.042(6) 0.030(5) 0.051(6) -0.013(4) 0.013(5) -0.007(4)
C23 0.040(6) 0.021(5) 0.063(7) -0.010(5) 0.003(5) 0.000(4)
C24 0.029(5) 0.021(4) 0.056(6) -0.006(4) 0.002(4) 0.004(4)
C25 0.021(4) 0.030(5) 0.035(5) -0.001(4) 0.005(4) -0.007(3)
C29 0.029(5) 0.032(5) 0.038(5) 0.004(4) 0.001(4) 0.007(4)
C30 0.044(6) 0.042(6) 0.056(7) 0.010(5) 0.019(5) 0.018(5)
C31 0.037(6) 0.046(6) 0.047(6) -0.009(5) -0.003(5) 0.011(5)
C26 0.035(5) 0.039(6) 0.023(5) -0.005(5) 0.000(4) -0.005(5)
C27 0.038(5) 0.034(6) 0.029(6) -0.002(5) -0.001(5) 0.000(5)
C28 0.038(5) 0.041(6) 0.027(7) -0.003(6) 0.006(5) 0.000(5)
C27A 0.039(6) 0.040(7) 0.031(7) -0.007(6) -0.005(6) -0.004(6)
C26A 0.037(5) 0.039(6) 0.027(6) -0.004(6) 0.000(5) -0.001(5)
C28A 0.037(6) 0.041(7) 0.025(8) -0.003(7) 0.005(6) 0.000(6)
B1 0.036(6) 0.059(8) 0.040(7) 0.009(6) 0.006(5) 0.013(6)
F1 0.048(4) 0.062(4) 0.063(4) 0.010(3) 0.018(3) 0.016(3)
F2 0.035(3) 0.108(5) 0.049(4) 0.027(4) 0.007(3) -0.004(3)
F3 0.052(4) 0.092(5) 0.104(6) -0.027(5) 0.033(4) -0.017(4)
F4 0.084(5) 0.076(5) 0.043(4) -0.003(3) -0.010(3) 0.044(4)
B2 0.036(6) 0.041(6) 0.029(6) -0.002(5) -0.006(5) 0.003(5)
F5 0.037(3) 0.045(3) 0.042(3) 0.010(3) -0.016(3) -0.011(2)
F6 0.034(3) 0.058(3) 0.027(3) -0.003(2) 0.001(2) 0.007(3)
F7 0.048(4) 0.056(4) 0.073(4) 0.014(3) -0.015(3) -0.029(3)
F8 0.054(4) 0.072(4) 0.033(3) -0.019(3) -0.005(3) 0.026(3)
C1S 0.048(6) 0.043(6) 0.055(7) 0.012(5) 0.015(5) 0.018(5)
Cl1A 0.0425(15) 0.0601(17) 0.0657(18) 0.0179(14) 0.0114(13) 0.0161(13)
Cl2A 0.0492(17) 0.0476(16) 0.090(2) -0.0202(15) -0.0149(15) 0.0156(13)
C2S 0.040(6) 0.053(6) 0.042(6) -0.010(5) 0.003(5) 0.013(5)
Cl3A 0.0398(14) 0.0782(19) 0.0426(15) -0.0093(13) 0.0108(12) 0.0010(13)
Cl4A 0.083(3) 0.105(3) 0.087(3) 0.004(2) -0.020(2) 0.047(2)

loop_
_atom_type_symbol
_atom_type_description
_atom_type_scat_dispersion_real
_atom_type_scat_dispersion_imag
_atom_type_scat_source
C C 0.0033 0.0016 'International Tables Vol C Tables 4.2.6.8 and 6.1.1.4'
H H 0.0000 0.0000 'International Tables Vol C Tables 4.2.6.8 and 6.1.1.4'
N N 0.0061 0.0033 'International Tables Vol C Tables 4.2.6.8 and 6.1.1.4'
Cl Cl 0.1484 0.1585 'International Tables Vol C Tables 4.2.6.8 and 6.1.1.4'
Au Au -2.0133 8.8022 'International Tables Vol C Tables 4.2.6.8 and 6.1.1.4'
B B 0.0013 0.0007 'International Tables Vol C Tables 4.2.6.8 and 6.1.1.4'
F F 0.0171 0.0103 'International Tables Vol C Tables 4.2.6.8 and 6.1.1.4'

loop_
_geom_angle_atom_site_label_1
_geom_angle_atom_site_label_2
_geom_angle_atom_site_label_3
_geom_angle
C1 Au1 C14 177.2(3)
C1 Au1 Cl2 89.9(2)
C14 Au1 Cl2 91.2(2)
C1 Au1 Cl1 89.5(2)
C14 Au1 Cl1 89.4(2)
Cl2 Au1 Cl1 177.62(8)
C19 Au2 C15 175.8(3)
C19 Au2 Cl4 89.7(3)
C15 Au2 Cl4 94.1(2)
C19 Au2 Cl3 87.6(2)
C15 Au2 Cl3 88.6(2)
Cl4 Au2 Cl3 177.27(8)
C1 N1 C2 108.8(6)
C1 N1 C8 125.3(6)
C2 N1 C8 125.8(6)
C1 N2 C7 109.3(7)
C1 N2 C11 124.5(7)
C7 N2 C11 126.2(6)
C14 N3 C15 111.1(7)
C14 N3 C16 125.6(7)
C15 N3 C16 123.3(7)
C14 N4 N5 109.2(6)
C14 N4 C17 129.6(7)
N5 N4 C17 121.2(6)
C15 N5 N4 109.4(6)
C15 N5 C18 129.2(7)
N4 N5 C18 121.3(6)
C19 N6 C20 108.6(7)
C19 N6 C26 136.6(9)
C20 N6 C26 114.7(8)
C19 N6 C26A 115.4(10)
C20 N6 C26A 133.8(10)
C26 N6 C26A 25.7(8)
C19 N7 C25 109.2(7)
C19 N7 C29 124.3(7)
C25 N7 C29 126.2(7)
N2 C1 N1 108.9(7)
N2 C1 Au1 126.5(6)
N1 C1 Au1 124.5(5)
C7 C2 C3 122.3(8)
C7 C2 N1 106.6(7)
C3 C2 N1 131.1(8)
C4 C3 C2 116.2(8)
C5 C4 C3 121.6(8)
C4 C5 C6 122.4(8)
C5 C6 C7 116.6(8)
C2 C7 N2 106.3(7)
C2 C7 C6 120.9(7)
N2 C7 C6 132.9(8)
C10 C8 N1 111.5(7)
C10 C8 C9 113.4(7)
N1 C8 C9 110.5(7)
N2 C11 C13 111.6(7)
N2 C11 C12 109.4(7)
C13 C11 C12 115.2(7)
N4 C14 N3 105.4(6)
N4 C14 Au1 128.3(6)
N3 C14 Au1 125.9(6)
N5 C15 N3 104.9(7)
N5 C15 Au2 127.9(6)
N3 C15 Au2 126.5(6)
N7 C19 N6 109.0(7)
N7 C19 Au2 123.9(7)
N6 C19 Au2 127.0(7)
C25 C20 C21 122.9(9)
C25 C20 N6 105.9(7)
C21 C20 N6 131.2(9)
C22 C21 C20 116.4(9)
C23 C22 C21 121.6(9)
C22 C23 C24 121.9(9)
C25 C24 C23 116.9(9)
N7 C25 C20 107.2(8)
N7 C25 C24 132.6(8)
C20 C25 C24 120.1(8)
N7 C29 C30 109.0(7)
N7 C29 C31 111.4(7)
C30 C29 C31 115.1(8)
C27 C26 N6 110.8(10)
C27 C26 C28 108.3(14)
N6 C26 C28 102.1(14)
N6 C26A C27A 103.3(14)
N6 C26A C28A 113(2)
C27A C26A C28A 106.6(15)
F1 B1 F3 110.7(10)
F1 B1 F4 110.7(9)
F3 B1 F4 109.2(9)
F1 B1 F2 110.3(9)
F3 B1 F2 109.5(9)
F4 B1 F2 106.3(9)
F6 B2 F7 111.0(8)
F6 B2 F8 108.5(8)
F7 B2 F8 110.0(8)
F6 B2 F5 110.9(8)
F7 B2 F5 109.1(8)
F8 B2 F5 107.2(8)
Cl2A C1S Cl1A 109.6(5)
Cl4A C2S Cl3A 110.3(5)

loop_
_geom_bond_atom_site_label_1
_geom_bond_atom_site_label_2
_geom_bond_distance
Au1 C1 2.031(8)
Au1 C14 2.056(7)
Au1 Cl2 2.277(2)
Au1 Cl1 2.280(2)
Au2 C19 2.030(9)
Au2 C15 2.061(8)
Au2 Cl4 2.281(2)
Au2 Cl3 2.283(2)
N1 C1 1.338(10)
N1 C2 1.404(9)
N1 C8 1.505(10)
N2 C1 1.336(10)
N2 C7 1.401(10)
N2 C11 1.496(10)
N3 C14 1.359(9)
N3 C15 1.379(10)
N3 C16 1.484(10)
N4 C14 1.319(10)
N4 N5 1.387(9)
N4 C17 1.479(10)
N5 C15 1.313(10)
N5 C18 1.476(10)
N6 C19 1.349(11)
N6 C20 1.414(12)
N6 C26 1.517(13)
N6 C26A 1.529(14)
N7 C19 1.344(10)
N7 C25 1.389(10)
N7 C29 1.501(11)
C2 C7 1.381(11)
C2 C3 1.403(11)
C3 C4 1.391(12)
C4 C5 1.379(13)
C5 C6 1.385(12)
C6 C7 1.404(11)
C8 C10 1.497(11)
C8 C9 1.524(11)
C11 C13 1.502(12)
C11 C12 1.533(11)
C20 C25 1.393(12)
C20 C21 1.393(12)
C21 C22 1.387(13)
C22 C23 1.376(14)
C23 C24 1.407(12)
C24 C25 1.394(12)
C29 C30 1.511(12)
C29 C31 1.513(12)
C26 C27 1.507(15)
C26 C28 1.554(16)
C27A C26A 1.533(17)
C26A C28A 1.557(18)
B1 F1 1.360(12)
B1 F3 1.368(14)
B1 F4 1.391(13)
B1 F2 1.407(13)
B2 F6 1.367(11)
B2 F7 1.370(12)
B2 F8 1.398(12)
B2 F5 1.410(11)
C1S Cl2A 1.770(10)
C1S Cl1A 1.777(10)
C2S Cl4A 1.749(10)
C2S Cl3A 1.788(10)
